data_7154036
loop_
_publ_author_name
'Rathore, Kuldeep Singh'
'Harode, Mandeep'
'Katukojvala, Sreenivas'

_publ_section_title
;
 Regioselective \p-extension of indoles with rhodium enalcarbenoids -
 synthesis of substituted carbazoles.
;
_journal_issue 43
_journal_name_full 'Organic &amp; biomolecular chemistry'
_journal_page_first 8641
_journal_page_last 8645
_journal_paper_doi 10.1039/c4ob01693a
_journal_volume 12
_journal_year 2014
_chemical_formula_moiety 'C21 H17 N O3'
_chemical_formula_sum 'C21 H17 N O3'
_chemical_formula_weight 331.36
_space_group_IT_number 61
_symmetry_cell_setting orthorhombic
_symmetry_Int_Tables_number 61
_symmetry_space_group_name_Hall '-P 2ac 2ab'
_symmetry_space_group_name_H-M 'P b c a'
_atom_sites_solution_hydrogens geom
_atom_sites_solution_primary direct
_atom_sites_solution_secondary difmap
_audit_creation_method SHELXL-97
_cell_angle_alpha 90.00
_cell_angle_beta 90.00
_cell_angle_gamma 90.00
_cell_formula_units_Z 8
_cell_length_a 12.295(3)
_cell_length_b 7.7566(16)
_cell_length_c 33.943(8)
_cell_measurement_reflns_used 2370
_cell_measurement_temperature 120(2)
_cell_measurement_theta_max 20.93
_cell_measurement_theta_min 2.92
_cell_volume 3237.1(13)
_computing_structure_refinement 'SHELXL-97 (Sheldrick, 1997)'
_computing_structure_solution 'SHELXS-97 (Sheldrick, 1990)'
_diffrn_ambient_temperature 120(2)
_diffrn_measured_fraction_theta_full 0.975
_diffrn_measured_fraction_theta_max 0.975
_diffrn_radiation_monochromator graphite
_diffrn_radiation_source 'fine-focus sealed tube'
_diffrn_radiation_type MoK\a
_diffrn_radiation_wavelength 0.71073
_diffrn_reflns_av_R_equivalents 0.1013
_diffrn_reflns_av_sigmaI/netI 0.1161
_diffrn_reflns_limit_h_max 14
_diffrn_reflns_limit_h_min -14
_diffrn_reflns_limit_k_max 0
_diffrn_reflns_limit_k_min -8
_diffrn_reflns_limit_l_max 0
_diffrn_reflns_limit_l_min -40
_diffrn_reflns_number 5311
_diffrn_reflns_theta_full 25.00
_diffrn_reflns_theta_max 25.00
_diffrn_reflns_theta_min 2.92
_exptl_absorpt_coefficient_mu 0.091
_exptl_absorpt_correction_T_max 0.9873
_exptl_absorpt_correction_T_min 0.9705
_exptl_absorpt_correction_type multi-scan
_exptl_absorpt_process_details SADABS
_exptl_crystal_colour colourless
_exptl_crystal_density_diffrn 1.360
_exptl_crystal_density_method 'not measured'
_exptl_crystal_description Plate
_exptl_crystal_F_000 1392
_exptl_crystal_size_max 0.33
_exptl_crystal_size_mid 0.21
_exptl_crystal_size_min 0.14
_refine_diff_density_max 0.170
_refine_diff_density_min -0.186
_refine_diff_density_rms 0.047
_refine_ls_extinction_method none
_refine_ls_goodness_of_fit_ref 0.948
_refine_ls_hydrogen_treatment constr
_refine_ls_matrix_type full
_refine_ls_number_parameters 227
_refine_ls_number_reflns 2781
_refine_ls_number_restraints 0
_refine_ls_restrained_S_all 0.948
_refine_ls_R_factor_all 0.1491
_refine_ls_R_factor_gt 0.0572
_refine_ls_shift/su_max 0.001
_refine_ls_shift/su_mean 0.000
_refine_ls_structure_factor_coef Fsqd
_refine_ls_weighting_details 'calc w=1/[\s^2^(Fo^2^)+(0.0520P)^2^+0.0000P] where P=(Fo^2^+2Fc^2^)/3'
_refine_ls_weighting_scheme calc
_refine_ls_wR_factor_gt 0.1013
_refine_ls_wR_factor_ref 0.1216
_reflns_number_gt 1433
_reflns_number_total 2781
_reflns_threshold_expression >2sigma(I)
_cod_data_source_file c4ob01693a4.cif
_cod_data_source_block R7
_cod_depositor_comments
;
The following automatic conversions were performed:

'_symmetry_cell_setting' value 'Orthorhombic' changed to
'orthorhombic' according to
/usr/data/users/saulius/crontab/automatic-downloads/rss-feeds/RSC/lib/dictionaries/cif_core.dic
dictionary named 'cif_core.dic' version 2.4.2 from 2011-04-26.

Automatic conversion script
Id: cif_fix_values 2281 2013-09-26 08:29:07Z andrius 

 Adding full bibliography for 7154036--7154038.cif.

The following automatic conversions were performed:

data name '_iucr_refine_instruction_details' was replaced with
'_iucr_refine_instructions_details' as specified in the replacement
file 'data/replacement-values/replacement_tags.lst'.

Automatic conversion script
Id: cif_correct_tags 9268 2022-04-12 08:56:07Z antanas 
;
_cod_original_cell_volume 3237.0(13)
_cod_database_code 7154036

loop_
_symmetry_equiv_pos_as_xyz
'x, y, z'
'x+1/2, -y+1/2, -z'
'-x, y+1/2, -z+1/2'
'-x+1/2, -y, z+1/2'
'-x, -y, -z'
'-x-1/2, y-1/2, z'
'x, -y-1/2, z-1/2'
'x-1/2, y, -z-1/2'

loop_
_atom_site_label
_atom_site_type_symbol
_atom_site_fract_x
_atom_site_fract_y
_atom_site_fract_z
_atom_site_U_iso_or_equiv
_atom_site_adp_type
_atom_site_occupancy
_atom_site_symmetry_multiplicity
_atom_site_calc_flag
_atom_site_refinement_flags
N1 N 0.7007(2) -0.1642(3) 0.71436(7) 0.0394(7) Uani 1 1 d .
H1 H 0.7453 -0.2003 0.7329 0.047 Uiso 1 1 calc R
O1 O 0.25853(17) -0.2259(3) 0.69936(5) 0.0415(6) Uani 1 1 d .
O2 O 0.46964(16) 0.1476(3) 0.61121(5) 0.0405(6) Uani 1 1 d .
O3 O 0.59217(15) 0.1602(2) 0.56237(5) 0.0338(5) Uani 1 1 d .
C1 C 0.5888(3) -0.1858(4) 0.71451(8) 0.0326(8) Uani 1 1 d .
C2 C 0.5454(2) -0.1028(3) 0.68112(8) 0.0271(7) Uani 1 1 d .
C3 C 0.4311(2) -0.1108(4) 0.67508(8) 0.0299(7) Uani 1 1 d .
H3 H 0.3975 -0.0528 0.6536 0.036 Uiso 1 1 calc R
C4 C 0.3711(2) -0.2056(4) 0.70143(8) 0.0349(8) Uani 1 1 d .
C5 C 0.4180(3) -0.2920(4) 0.73327(8) 0.0382(8) Uani 1 1 d .
H5 H 0.3732 -0.3591 0.7502 0.046 Uiso 1 1 calc R
C6 C 0.5267(3) -0.2819(4) 0.74054(8) 0.0398(8) Uani 1 1 d .
H6 H 0.5586 -0.3383 0.7625 0.048 Uiso 1 1 calc R
C7 C 0.6369(2) -0.0320(4) 0.65947(7) 0.0269(7) Uani 1 1 d .
C8 C 0.7307(2) -0.0783(4) 0.68097(8) 0.0309(8) Uani 1 1 d .
C9 C 0.8376(2) -0.0452(4) 0.66852(9) 0.0399(8) Uani 1 1 d .
H9 H 0.8985 -0.0767 0.6842 0.048 Uiso 1 1 calc R
C10 C 0.8501(2) 0.0344(4) 0.63291(9) 0.0391(8) Uani 1 1 d .
H10 H 0.9213 0.0555 0.6232 0.047 Uiso 1 1 calc R
C11 C 0.7602(2) 0.0854(4) 0.61051(8) 0.0348(8) Uani 1 1 d .
H11 H 0.7716 0.1432 0.5862 0.042 Uiso 1 1 calc R
C12 C 0.6535(2) 0.0530(4) 0.62318(8) 0.0285(7) Uani 1 1 d .
C13 C 0.2025(2) -0.1442(4) 0.66712(8) 0.0379(8) Uani 1 1 d .
H13A H 0.2142 -0.0193 0.6683 0.057 Uiso 1 1 calc R
H13B H 0.1245 -0.1687 0.6690 0.057 Uiso 1 1 calc R
H13C H 0.2307 -0.1888 0.6421 0.057 Uiso 1 1 calc R
C14 C 0.5616(3) 0.1233(4) 0.59964(8) 0.0311(8) Uani 1 1 d .
C15 C 0.5128(2) 0.2505(4) 0.53835(8) 0.0348(8) Uani 1 1 d .
H15A H 0.4873 0.3557 0.5520 0.042 Uiso 1 1 calc R
H15B H 0.4493 0.1755 0.5331 0.042 Uiso 1 1 calc R
C16 C 0.5682(2) 0.2966(3) 0.50083(8) 0.0278(7) Uani 1 1 d .
C17 C 0.6621(2) 0.4008(4) 0.50161(9) 0.0358(8) Uani 1 1 d .
H17 H 0.6892 0.4410 0.5262 0.043 Uiso 1 1 calc R
C18 C 0.7152(3) 0.4453(4) 0.46738(11) 0.0491(9) Uani 1 1 d .
H18 H 0.7778 0.5169 0.4683 0.059 Uiso 1 1 calc R
C19 C 0.6767(3) 0.3849(5) 0.43163(10) 0.0567(11) Uani 1 1 d .
H19 H 0.7140 0.4134 0.4080 0.068 Uiso 1 1 calc R
C20 C 0.5860(3) 0.2852(5) 0.43016(9) 0.0520(10) Uani 1 1 d .
H20 H 0.5599 0.2453 0.4054 0.062 Uiso 1 1 calc R
C21 C 0.5303(3) 0.2404(4) 0.46480(9) 0.0391(8) Uani 1 1 d .
H21 H 0.4665 0.1714 0.4634 0.047 Uiso 1 1 calc R

loop_
_atom_site_aniso_label
_atom_site_aniso_U_11
_atom_site_aniso_U_22
_atom_site_aniso_U_33
_atom_site_aniso_U_23
_atom_site_aniso_U_13
_atom_site_aniso_U_12
N1 0.0375(18) 0.0442(18) 0.0364(15) -0.0050(13) -0.0117(14) 0.0088(14)
O1 0.0358(14) 0.0498(15) 0.0388(12) 0.0055(11) 0.0087(11) -0.0030(11)
O2 0.0244(13) 0.0548(15) 0.0422(12) 0.0108(10) 0.0116(11) 0.0053(11)
O3 0.0270(12) 0.0420(14) 0.0322(12) 0.0070(10) 0.0052(10) 0.0053(10)
C1 0.036(2) 0.032(2) 0.0292(17) -0.0074(15) -0.0041(16) 0.0063(16)
C2 0.028(2) 0.0254(18) 0.0277(16) -0.0057(13) -0.0008(15) 0.0009(15)
C3 0.0355(19) 0.0297(19) 0.0246(16) 0.0004(13) 0.0030(15) 0.0021(15)
C4 0.032(2) 0.037(2) 0.0358(18) -0.0019(15) 0.0053(16) -0.0014(16)
C5 0.045(2) 0.039(2) 0.0305(18) 0.0083(15) 0.0077(17) 0.0007(18)
C6 0.053(2) 0.042(2) 0.0249(17) 0.0022(15) 0.0022(17) 0.0083(19)
C7 0.0264(19) 0.0276(18) 0.0268(16) -0.0054(13) -0.0031(15) -0.0018(15)
C8 0.033(2) 0.032(2) 0.0286(16) -0.0073(14) -0.0041(16) -0.0012(15)
C9 0.031(2) 0.040(2) 0.048(2) -0.0115(17) -0.0110(17) 0.0021(16)
C10 0.024(2) 0.036(2) 0.057(2) -0.0150(17) 0.0011(18) -0.0040(16)
C11 0.032(2) 0.032(2) 0.0408(18) -0.0092(15) 0.0025(17) -0.0070(16)
C12 0.0243(19) 0.0277(18) 0.0334(17) -0.0075(14) -0.0006(15) -0.0011(15)
C13 0.0287(18) 0.042(2) 0.0425(18) -0.0005(16) 0.0021(16) -0.0026(16)
C14 0.036(2) 0.0261(19) 0.0312(18) -0.0009(14) 0.0093(16) -0.0051(16)
C15 0.0276(18) 0.0345(19) 0.0423(18) 0.0114(14) 0.0021(15) 0.0029(15)
C16 0.0204(18) 0.0293(19) 0.0338(17) -0.0001(15) 0.0011(14) 0.0014(14)
C17 0.036(2) 0.035(2) 0.0364(18) 0.0034(15) 0.0009(16) 0.0045(17)
C18 0.031(2) 0.044(2) 0.073(2) 0.016(2) 0.019(2) 0.0076(17)
C19 0.075(3) 0.051(3) 0.044(2) 0.017(2) 0.031(2) 0.031(2)
C20 0.077(3) 0.049(2) 0.0299(19) -0.0060(17) -0.011(2) 0.031(2)
C21 0.042(2) 0.032(2) 0.044(2) -0.0030(16) -0.0107(18) 0.0078(16)

loop_
_atom_type_symbol
_atom_type_description
_atom_type_scat_dispersion_real
_atom_type_scat_dispersion_imag
_atom_type_scat_source
C C 0.0033 0.0016 'International Tables Vol C Tables 4.2.6.8 and 6.1.1.4'
H H 0.0000 0.0000 'International Tables Vol C Tables 4.2.6.8 and 6.1.1.4'
N N 0.0061 0.0033 'International Tables Vol C Tables 4.2.6.8 and 6.1.1.4'
O O 0.0106 0.0060 'International Tables Vol C Tables 4.2.6.8 and 6.1.1.4'

loop_
_geom_angle_atom_site_label_1
_geom_angle_atom_site_label_2
_geom_angle_atom_site_label_3
_geom_angle
C8 N1 C1 109.3(2)
C8 N1 H1 125.3
C1 N1 H1 125.3
C4 O1 C13 117.6(2)
C14 O3 C15 116.2(2)
C6 C1 N1 127.9(3)
C6 C1 C2 123.4(3)
N1 C1 C2 108.5(3)
C1 C2 C3 118.1(3)
C1 C2 C7 106.7(2)
C3 C2 C7 135.2(3)
C4 C3 C2 117.4(3)
C4 C3 H3 121.3
C2 C3 H3 121.3
C3 C4 O1 124.1(3)
C3 C4 C5 122.7(3)
O1 C4 C5 113.2(3)
C6 C5 C4 121.2(3)
C6 C5 H5 119.4
C4 C5 H5 119.4
C5 C6 C1 117.2(3)
C5 C6 H6 121.4
C1 C6 H6 121.4
C8 C7 C12 116.8(3)
C8 C7 C2 106.0(2)
C12 C7 C2 137.0(3)
N1 C8 C9 126.3(3)
N1 C8 C7 109.4(3)
C9 C8 C7 124.3(3)
C10 C9 C8 117.0(3)
C10 C9 H9 121.5
C8 C9 H9 121.5
C9 C10 C11 121.3(3)
C9 C10 H10 119.3
C11 C10 H10 119.3
C10 C11 C12 121.4(3)
C10 C11 H11 119.3
C12 C11 H11 119.3
C11 C12 C7 119.1(3)
C11 C12 C14 118.7(3)
C7 C12 C14 122.0(3)
O1 C13 H13A 109.5
O1 C13 H13B 109.5
H13A C13 H13B 109.5
O1 C13 H13C 109.5
H13A C13 H13C 109.5
H13B C13 H13C 109.5
O2 C14 O3 122.0(3)
O2 C14 C12 126.3(3)
O3 C14 C12 111.7(3)
O3 C15 C16 106.8(2)
O3 C15 H15A 110.4
C16 C15 H15A 110.4
O3 C15 H15B 110.4
C16 C15 H15B 110.4
H15A C15 H15B 108.6
C21 C16 C17 118.4(3)
C21 C16 C15 121.9(3)
C17 C16 C15 119.8(3)
C18 C17 C16 121.1(3)
C18 C17 H17 119.5
C16 C17 H17 119.5
C17 C18 C19 119.6(3)
C17 C18 H18 120.2
C19 C18 H18 120.2
C20 C19 C18 120.4(3)
C20 C19 H19 119.8
C18 C19 H19 119.8
C19 C20 C21 120.7(3)
C19 C20 H20 119.6
C21 C20 H20 119.6
C16 C21 C20 119.9(3)
C16 C21 H21 120.0
C20 C21 H21 120.0

loop_
_geom_bond_atom_site_label_1
_geom_bond_atom_site_label_2
_geom_bond_distance
N1 C8 1.366(3)
N1 C1 1.385(4)
N1 H1 0.8800
O1 C4 1.395(3)
O1 C13 1.441(3)
O2 C14 1.212(3)
O3 C14 1.351(3)
O3 C15 1.451(3)
C1 C6 1.385(4)
C1 C2 1.409(4)
C2 C3 1.422(4)
C2 C7 1.451(4)
C3 C4 1.373(4)
C3 H3 0.9500
C4 C5 1.396(4)
C5 C6 1.361(4)
C5 H5 0.9500
C6 H6 0.9500
C7 C8 1.412(4)
C7 C12 1.412(4)
C8 C9 1.404(4)
C9 C10 1.366(4)
C9 H9 0.9500
C10 C11 1.399(4)
C10 H10 0.9500
C11 C12 1.403(4)
C11 H11 0.9500
C12 C14 1.488(4)
C13 H13A 0.9800
C13 H13B 0.9800
C13 H13C 0.9800
C15 C16 1.488(4)
C15 H15A 0.9900
C15 H15B 0.9900
C16 C21 1.380(4)
C16 C17 1.409(4)
C17 C18 1.376(4)
C17 H17 0.9500
C18 C19 1.384(5)
C18 H18 0.9500
C19 C20 1.358(5)
C19 H19 0.9500
C20 C21 1.404(4)
C20 H20 0.9500
C21 H21 0.9500

loop_
_geom_torsion_atom_site_label_1
_geom_torsion_atom_site_label_2
_geom_torsion_atom_site_label_3
_geom_torsion_atom_site_label_4
_geom_torsion
C8 N1 C1 C6 172.3(3)
C8 N1 C1 C2 -3.2(3)
C6 C1 C2 C3 3.4(4)
N1 C1 C2 C3 179.1(2)
C6 C1 C2 C7 -174.2(3)
N1 C1 C2 C7 1.6(3)
C1 C2 C3 C4 -2.7(4)
C7 C2 C3 C4 174.0(3)
C2 C3 C4 O1 -179.8(2)
C2 C3 C4 C5 0.1(4)
C13 O1 C4 C3 1.0(4)
C13 O1 C4 C5 -179.0(2)
C3 C4 C5 C6 2.1(5)
O1 C4 C5 C6 -177.9(3)
C4 C5 C6 C1 -1.5(4)
N1 C1 C6 C5 -176.1(3)
C2 C1 C6 C5 -1.3(4)
C1 C2 C7 C8 0.6(3)
C3 C2 C7 C8 -176.4(3)
C1 C2 C7 C12 174.4(3)
C3 C2 C7 C12 -2.5(6)
C1 N1 C8 C9 -174.1(3)
C1 N1 C8 C7 3.6(3)
C12 C7 C8 N1 -177.8(2)
C2 C7 C8 N1 -2.6(3)
C12 C7 C8 C9 0.0(4)
C2 C7 C8 C9 175.3(3)
N1 C8 C9 C10 176.3(3)
C7 C8 C9 C10 -1.2(4)
C8 C9 C10 C11 2.0(4)
C9 C10 C11 C12 -1.7(4)
C10 C11 C12 C7 0.4(4)
C10 C11 C12 C14 175.0(3)
C8 C7 C12 C11 0.4(4)
C2 C7 C12 C11 -172.9(3)
C8 C7 C12 C14 -174.0(2)
C2 C7 C12 C14 12.6(5)
C15 O3 C14 O2 7.4(4)
C15 O3 C14 C12 -172.2(2)
C11 C12 C14 O2 -158.9(3)
C7 C12 C14 O2 15.6(5)
C11 C12 C14 O3 20.7(4)
C7 C12 C14 O3 -164.9(2)
C14 O3 C15 C16 173.0(2)
O3 C15 C16 C21 121.1(3)
O3 C15 C16 C17 -59.0(3)
C21 C16 C17 C18 -0.2(4)
C15 C16 C17 C18 179.9(3)
C16 C17 C18 C19 -0.9(4)
C17 C18 C19 C20 1.3(5)
C18 C19 C20 C21 -0.6(5)
C17 C16 C21 C20 0.9(4)
C15 C16 C21 C20 -179.2(3)
C19 C20 C21 C16 -0.6(5)
